data_4038802
loop_
_publ_author_name
'Deng, Qingsong'
'Yu, Aimin'
'Zhou, Jie'
'Cao, Qin'
'Meng, Xiangtai'

_publ_section_title
;
 Construction of Benzothiophene or
 Benzothiopheno[2,3-<i>e</i>]azepinedione Derivatives via Three-Component
 Domino or One-Pot Sequences.
;
_journal_issue 19
_journal_name_full 'The Journal of organic chemistry'
_journal_page_first 12270
_journal_page_last 12283
_journal_paper_doi 10.1021/acs.joc.0c01505
_journal_volume 85
_journal_year 2020
_chemical_formula_moiety 'C23 H19 N O3 S'
_chemical_formula_sum 'C23 H19 N O3 S'
_chemical_formula_weight 389.45
_chemical_name_systematic 11111
_space_group_crystal_system monoclinic
_space_group_IT_number 15
_space_group_name_Hall '-C 2yc'
_space_group_name_H-M_alt 'C 1 2/c 1'
_atom_sites_solution_hydrogens geom
_atom_sites_solution_primary iterative
_audit_creation_date 2019-12-26
_audit_creation_method
;
Olex2 1.2
(compiled 2018.05.29 svn.r3508 for OlexSys, GUI svn.r5506)
;
_cell_angle_alpha 90
_cell_angle_beta 106.2291(10)
_cell_angle_gamma 90
_cell_formula_units_Z 8
_cell_length_a 17.59534(17)
_cell_length_b 10.30762(9)
_cell_length_c 22.2729(2)
_cell_measurement_reflns_used 10073
_cell_measurement_temperature 293
_cell_measurement_theta_max 67.3310
_cell_measurement_theta_min 2.0560
_cell_volume 3878.58(6)
_computing_cell_refinement 'CrysAlisPro 1.171.41.43a (Rigaku OD, 2019)'
_computing_data_collection 'CrysAlisPro 1.171.41.43a (Rigaku OD, 2019)'
_computing_data_reduction 'CrysAlisPro 1.171.41.43a (Rigaku OD, 2019)'
_computing_molecular_graphics 'Olex2 (Dolomanov et al., 2009)'
_computing_publication_material 'Olex2 (Dolomanov et al., 2009)'
_computing_structure_refinement 'ShelXL (Sheldrick, 2015)'
_computing_structure_solution 'olex2.solve (Bourhis et al., 2015)'
_diffrn_ambient_temperature 293
_diffrn_detector 'Hybrid Pixel Array Detector'
_diffrn_detector_area_resol_mean 10.0000
_diffrn_measured_fraction_theta_full 0.980
_diffrn_measured_fraction_theta_max 0.980
_diffrn_measurement_details
;
List of Runs (angles in degrees, time in seconds):

  # Type    Start    End  Width  t~exp~   \w     \q     \k     \f   Frames
--------------------------------------------------------------------------
  1  \w    -49.00  23.00   0.50    1.50    --   40.80 -77.00-180.00  144
  2  \w     35.00  72.00   0.50    1.50    --   40.80 -32.00-150.00   74
  3  \w    -45.00 -20.00   0.50    1.50    --   40.80 -77.00 -60.00   50
  4  \w     62.00 123.00   0.50    1.50    --   40.80  77.00 -30.00  122
  5  \w    -40.00  27.00   0.50    1.50    --   40.80 -77.00   0.00  134
  6  \w    -48.00  -5.00   0.50    1.50    --   40.80 -82.00 -30.00   86
  7  \w    -42.00  -2.00   0.50    1.50    --   40.80 -32.00-150.00   80
  8  \w     20.00  57.00   0.50    1.50    --   40.80 -77.00 -60.00   74
  9  \w     17.00  68.00   0.50    1.50    --   40.80 -82.00 -30.00  102
 10  \w     15.00  67.00   0.50    1.50    --   40.80 -82.00  60.00  104
 11  \w     22.00 127.00   0.50    1.50    --   40.80  32.00  90.00  210
 12  \w      9.00  66.00   0.50    1.50    --   40.80 -82.00  90.00  114
 13  \w    -22.00   4.00   0.50    1.50    --   40.80 -82.00  90.00   52
 14  \w     28.00  65.00   0.50    1.50    --   40.80 -77.00-180.00   74
 15  \w     23.00  68.00   0.50    1.50    --   40.80 -82.00-120.00   90
 16  \w     22.00  47.00   0.50    1.50    --   40.80 -82.00-150.00   50
 17  \w    -30.00  13.00   0.50    1.50    --   40.80 -65.00-150.00   86
 18  \w     38.00  64.00   0.50    1.50    --   40.80 -65.00-150.00   52
 19  \w     95.00 183.00   0.50    4.00    --   93.40  68.00-150.00  176
 20  \w     79.00 157.00   0.50    4.00    --   93.40  33.00 120.00  156
 21  \w     60.00 181.00   0.50    4.00    --   93.40  50.00   0.00  242
 22  \w      4.00  90.00   0.50    4.00    --   93.40 -82.00 -60.00  172
 23  \w    115.00 178.00   0.50    4.00    --   93.40  33.00 -60.00  126
 24  \w     71.00 110.00   0.50    4.00    --   93.40 -82.00   0.00   78
 25  \w     37.00  70.00   0.50    4.00    --   93.40 -82.00-150.00   66
 26  \w     76.00 101.00   0.50    4.00    --   93.40 -82.00-150.00   50
 27  \w     55.00 167.00   0.50    4.00    --   93.40  33.00  60.00  224
 28  \w     65.00 100.00   0.50    4.00    --   93.40  33.00 -60.00   70
 29  \w     54.00  80.00   0.50    4.00    --   93.40 -82.00-120.00   52
 30  \w     50.00  94.00   0.50    4.00    --   93.40 -82.00  90.00   88
 31  \w     45.00  91.00   0.50    4.00    --   93.40 -82.00 -30.00   92
 32  \w      4.00  68.00   0.50    4.00    --   93.40 -82.00  60.00  128
 33  \w     26.00  66.00   0.50    4.00    --   93.40 -82.00   0.00   80
 34  \w    158.00 183.00   0.50    4.00    --   93.40  59.00 -60.00   50
 35  \w     67.00 117.00   0.50    4.00    --   93.40  59.00 -60.00  100
 36  \w     79.00 105.00   0.50    4.00    --   93.40 -82.00  30.00   52
 37  \w     26.00  66.00   0.50    4.00    --   93.40 -82.00  30.00   80
 38  \w      4.00  91.50   0.50    4.00    --   93.40 -82.00 150.00  175
;
_diffrn_measurement_device 'four-circle diffractometer'
_diffrn_measurement_device_type 'XtaLAB Pro II AFC12 (RINC): Kappa single'
_diffrn_measurement_method '\w scans'
_diffrn_orient_matrix_type 'CrysAlisPro convention (1999,Acta A55,543-557)'
_diffrn_orient_matrix_UB_11 0.0881273000
_diffrn_orient_matrix_UB_12 -0.0259283000
_diffrn_orient_matrix_UB_13 0.0063500000
_diffrn_orient_matrix_UB_21 -0.0233643000
_diffrn_orient_matrix_UB_22 -0.0916348000
_diffrn_orient_matrix_UB_23 -0.0568146000
_diffrn_orient_matrix_UB_31 0.0012178000
_diffrn_orient_matrix_UB_32 0.1152250000
_diffrn_orient_matrix_UB_33 -0.0438125000
_diffrn_radiation_monochromator mirror
_diffrn_radiation_probe x-ray
_diffrn_radiation_type CuK\a
_diffrn_radiation_wavelength 1.54184
_diffrn_reflns_av_R_equivalents 0.0223
_diffrn_reflns_av_unetI/netI 0.0169
_diffrn_reflns_Laue_measured_fraction_full 0.980
_diffrn_reflns_Laue_measured_fraction_max 0.980
_diffrn_reflns_limit_h_max 20
_diffrn_reflns_limit_h_min -21
_diffrn_reflns_limit_k_max 12
_diffrn_reflns_limit_k_min -12
_diffrn_reflns_limit_l_max 26
_diffrn_reflns_limit_l_min -26
_diffrn_reflns_number 14227
_diffrn_reflns_point_group_measured_fraction_full 0.980
_diffrn_reflns_point_group_measured_fraction_max 0.980
_diffrn_reflns_theta_full 67.481
_diffrn_reflns_theta_max 67.481
_diffrn_reflns_theta_min 4.134
_diffrn_source 'micro-focus sealed X-ray tube'
_diffrn_source_type 'Rigaku (Cu) X-ray Source'
_exptl_absorpt_coefficient_mu 1.678
_exptl_absorpt_correction_T_max 1.00000
_exptl_absorpt_correction_T_min 0.51060
_exptl_absorpt_correction_type multi-scan
_exptl_absorpt_process_details
;
CrysAlisPro 1.171.41.43a (Rigaku Oxford Diffraction, 2019)
Empirical absorption correction using spherical harmonics,
 implemented in SCALE3 ABSPACK scaling algorithm.
;
_exptl_crystal_colour 'clear yellowish colourless'
_exptl_crystal_colour_lustre clear
_exptl_crystal_colour_modifier yellowish
_exptl_crystal_colour_primary colourless
_exptl_crystal_density_diffrn 1.334
_exptl_crystal_description block
_exptl_crystal_F_000 1632
_exptl_crystal_size_max 0.08
_exptl_crystal_size_mid 0.06
_exptl_crystal_size_min 0.04
_refine_diff_density_max 0.153
_refine_diff_density_min -0.304
_refine_diff_density_rms 0.049
_refine_ls_extinction_method none
_refine_ls_goodness_of_fit_ref 1.047
_refine_ls_hydrogen_treatment constr
_refine_ls_matrix_type full
_refine_ls_number_parameters 255
_refine_ls_number_reflns 3439
_refine_ls_number_restraints 0
_refine_ls_restrained_S_all 1.047
_refine_ls_R_factor_all 0.0385
_refine_ls_R_factor_gt 0.0372
_refine_ls_shift/su_max 0.001
_refine_ls_shift/su_mean 0.000
_refine_ls_structure_factor_coef Fsqd
_refine_ls_weighting_details 'w=1/[\s^2^(Fo^2^)+(0.0520P)^2^+2.3398P] where P=(Fo^2^+2Fc^2^)/3'
_refine_ls_weighting_scheme calc
_refine_ls_wR_factor_gt 0.0986
_refine_ls_wR_factor_ref 0.0998
_reflns_Friedel_coverage 0.000
_reflns_number_gt 3261
_reflns_number_total 3439
_reflns_threshold_expression 'I > 2\s(I)'
_cod_data_source_file jo0c01505_si_002.cif
_cod_data_source_block exp_35
_cod_depositor_comments 'Adding full bibliography for 4038801--4038807.cif.'
_cod_original_cell_volume 3878.58(7)
_cod_database_code 4038802
_shelx_shelxl_version_number 2018/3
_shelx_space_group_comment
;
The symmetry employed for this shelxl refinement is uniquely defined
by the following loop, which should always be used as a source of
symmetry information in preference to the above space-group names.
They are only intended as comments.
;
_shelx_estimated_absorpt_t_max 0.936
_shelx_estimated_absorpt_t_min 0.877
_diffrn_oxdiff_digest_frames
;
01cded20d38ac2729f4621e2159c668506000267692
;
_reflns_odcompleteness_completeness 98.62
_reflns_odcompleteness_iscentric 1
_reflns_odcompleteness_theta 66.49
_olex2_refinement_description
;
1. Fixed Uiso
 At 1.2 times of:
  All C(H) groups, All N(H) groups
 At 1.5 times of:
  All C(H,H,H) groups, All O(H) groups
2.a Ternary CH refined with riding coordinates:
 C00A(H00A)
2.b Aromatic/amide H refined with riding coordinates:
 N004(H004), C00D(H00D), C00F(H00F), C00G(H00G), C00H(H00H), C00I(H00I),
 C00J(H00J), C00L(H00L), C00M(H00M), C00N(H00N), C00O(H00O), C00P(H00P),
 C00Q(H00Q), C00S(H00S)
2.c Idealised Me refined as rotating group:
 C00R(H00B,H00C,H00E)
2.d Idealised tetrahedral OH refined as rotating group:
 O002(H002)
;
_olex2_submission_special_instructions 'No special instructions were received'
_oxdiff_exptl_absorpt_empirical_details
;
Empirical correction (ABSPACK) includes:
- Absorption correction using spherical harmonics
- Frame scaling
;
_oxdiff_exptl_absorpt_empirical_full_max 1.878
_oxdiff_exptl_absorpt_empirical_full_min 0.776

loop_
_space_group_symop_operation_xyz
'x, y, z'
'-x, y, -z+1/2'
'x+1/2, y+1/2, z'
'-x+1/2, y+1/2, -z+1/2'
'-x, -y, -z'
'x, -y, z-1/2'
'-x+1/2, -y+1/2, -z'
'x+1/2, -y+1/2, z-1/2'

loop_
_atom_site_label
_atom_site_type_symbol
_atom_site_fract_x
_atom_site_fract_y
_atom_site_fract_z
_atom_site_U_iso_or_equiv
_atom_site_adp_type
_atom_site_occupancy
_atom_site_site_symmetry_order
_atom_site_calc_flag
_atom_site_refinement_flags_posn
_atom_site_refinement_flags_adp
_atom_site_refinement_flags_occupancy
_atom_site_disorder_assembly
_atom_site_disorder_group
S01 S 0.62625(2) 0.68099(4) 0.26765(2) 0.04740(14) Uani 1 1 d . . . . .
O002 O 0.72068(6) 0.32873(10) 0.28171(5) 0.0439(3) Uani 1 1 d . . . . .
H002 H 0.753565 0.360491 0.266234 0.066 Uiso 1 1 calc GR . . . .
O003 O 0.75529(6) 0.51567(12) 0.20947(5) 0.0514(3) Uani 1 1 d . . . . .
N004 N 0.60676(7) 0.23194(12) 0.31505(6) 0.0391(3) Uani 1 1 d . . . . .
H004 H 0.646814 0.197414 0.306211 0.047 Uiso 1 1 calc R . . . .
O005 O 0.55576(7) 0.42835(11) 0.33028(7) 0.0623(4) Uani 1 1 d . . . . .
C006 C 0.55104(8) 0.14433(14) 0.32736(6) 0.0355(3) Uani 1 1 d . . . . .
C007 C 0.71687(8) 0.51702(14) 0.34788(7) 0.0374(3) Uani 1 1 d . . . . .
C008 C 0.68389(9) 0.53434(14) 0.19266(7) 0.0396(3) Uani 1 1 d . . . . .
C009 C 0.67290(8) 0.42843(13) 0.29551(7) 0.0364(3) Uani 1 1 d . . . . .
C00A C 0.63439(8) 0.51673(14) 0.23817(7) 0.0377(3) Uani 1 1 d . . . . .
H00A H 0.581783 0.483759 0.216033 0.045 Uiso 1 1 calc R . . . .
C00B C 0.60503(8) 0.36170(15) 0.31543(7) 0.0382(3) Uani 1 1 d . . . . .
C00C C 0.69761(9) 0.64691(15) 0.33880(7) 0.0420(3) Uani 1 1 d . . . . .
C00D C 0.56631(9) 0.01339(15) 0.32381(7) 0.0419(3) Uani 1 1 d . . . . .
H00D H 0.612099 -0.013431 0.314349 0.050 Uiso 1 1 calc R . . . .
C00E C 0.64382(10) 0.57844(15) 0.12781(7) 0.0462(4) Uani 1 1 d . . . . .
C00F C 0.48219(9) 0.18395(16) 0.34098(8) 0.0473(4) Uani 1 1 d . . . . .
H00F H 0.471514 0.271726 0.343898 0.057 Uiso 1 1 calc R . . . .
C00G C 0.77100(9) 0.47648(17) 0.40231(7) 0.0466(4) Uani 1 1 d . . . . .
H00G H 0.783540 0.388906 0.408328 0.056 Uiso 1 1 calc R . . . .
C00H C 0.51389(10) -0.07776(16) 0.33426(8) 0.0493(4) Uani 1 1 d . . . . .
H00H H 0.524870 -0.165654 0.332272 0.059 Uiso 1 1 calc R . . . .
C00I C 0.73281(11) 0.73827(18) 0.38385(8) 0.0562(4) Uani 1 1 d . . . . .
H00I H 0.720221 0.825802 0.377680 0.067 Uiso 1 1 calc R . . . .
C00J C 0.44563(10) -0.03930(17) 0.34758(9) 0.0536(4) Uani 1 1 d . . . . .
H00J H 0.410479 -0.100731 0.354802 0.064 Uiso 1 1 calc R . . . .
C00K C 0.80705(11) 0.5666(2) 0.44842(8) 0.0585(5) Uani 1 1 d . . . . .
C00L C 0.42974(10) 0.09109(18) 0.35014(9) 0.0563(4) Uani 1 1 d . . . . .
H00L H 0.382930 0.117193 0.358164 0.068 Uiso 1 1 calc R . . . .
C00M C 0.78676(12) 0.6963(2) 0.43787(9) 0.0626(5) Uani 1 1 d . . . . .
H00M H 0.810366 0.756986 0.468279 0.075 Uiso 1 1 calc R . . . .
C00N C 0.56319(12) 0.60459(18) 0.10719(9) 0.0600(5) Uani 1 1 d . . . . .
H00N H 0.531726 0.595515 0.134247 0.072 Uiso 1 1 calc R . . . .
C00O C 0.68963(14) 0.59009(19) 0.08612(9) 0.0650(5) Uani 1 1 d . . . . .
H00O H 0.743615 0.572737 0.099608 0.078 Uiso 1 1 calc R . . . .
C00P C 0.52994(16) 0.6444(2) 0.04580(11) 0.0843(7) Uani 1 1 d . . . . .
H00P H 0.476372 0.664774 0.032081 0.101 Uiso 1 1 calc R . . . .
C00Q C 0.65560(19) 0.6270(3) 0.02526(10) 0.0888(7) Uani 1 1 d . . . . .
H00Q H 0.686449 0.633889 -0.002358 0.107 Uiso 1 1 calc R . . . .
C00R C 0.86851(15) 0.5238(3) 0.50671(10) 0.0929(8) Uani 1 1 d . . . . .
H00B H 0.854288 0.440349 0.519421 0.139 Uiso 1 1 calc GR . . . .
H00C H 0.871349 0.585637 0.539486 0.139 Uiso 1 1 calc GR . . . .
H00E H 0.919087 0.518006 0.498420 0.139 Uiso 1 1 calc GR . . . .
C00S C 0.5762(2) 0.6537(3) 0.00524(11) 0.0963(9) Uani 1 1 d . . . . .
H00S H 0.553412 0.678374 -0.036049 0.116 Uiso 1 1 calc R . . . .

loop_
_atom_site_aniso_label
_atom_site_aniso_U_11
_atom_site_aniso_U_22
_atom_site_aniso_U_33
_atom_site_aniso_U_23
_atom_site_aniso_U_13
_atom_site_aniso_U_12
S01 0.0519(3) 0.0411(2) 0.0523(2) 0.00318(15) 0.01965(18) 0.01396(16)
O002 0.0415(6) 0.0366(5) 0.0631(7) 0.0039(5) 0.0302(5) 0.0057(4)
O003 0.0407(6) 0.0596(7) 0.0610(7) 0.0111(5) 0.0261(5) 0.0039(5)
N004 0.0346(6) 0.0379(7) 0.0500(7) 0.0027(5) 0.0207(5) -0.0004(5)
O005 0.0543(7) 0.0447(6) 0.1058(10) 0.0007(6) 0.0520(7) 0.0014(5)
C006 0.0332(7) 0.0414(8) 0.0333(7) 0.0018(5) 0.0119(5) -0.0047(6)
C007 0.0337(7) 0.0415(8) 0.0423(8) 0.0031(6) 0.0196(6) -0.0016(6)
C008 0.0425(8) 0.0346(7) 0.0459(8) -0.0012(6) 0.0194(6) -0.0017(6)
C009 0.0329(7) 0.0350(7) 0.0464(8) 0.0031(6) 0.0193(6) 0.0026(5)
C00A 0.0333(7) 0.0396(8) 0.0426(7) 0.0011(6) 0.0144(6) 0.0008(6)
C00B 0.0326(7) 0.0405(8) 0.0450(8) 0.0022(6) 0.0166(6) -0.0004(6)
C00C 0.0429(8) 0.0427(8) 0.0461(8) -0.0007(6) 0.0217(6) 0.0016(6)
C00D 0.0376(7) 0.0432(8) 0.0479(8) 0.0000(6) 0.0171(6) -0.0011(6)
C00E 0.0606(10) 0.0364(8) 0.0434(8) -0.0005(6) 0.0176(7) -0.0028(7)
C00F 0.0447(9) 0.0440(9) 0.0612(10) 0.0014(7) 0.0280(7) -0.0019(6)
C00G 0.0421(8) 0.0544(9) 0.0464(8) 0.0089(7) 0.0176(7) -0.0020(7)
C00H 0.0520(9) 0.0402(8) 0.0596(10) -0.0023(7) 0.0222(8) -0.0069(7)
C00I 0.0663(11) 0.0489(9) 0.0592(10) -0.0120(8) 0.0271(9) -0.0026(8)
C00J 0.0507(9) 0.0502(9) 0.0678(11) -0.0016(8) 0.0295(8) -0.0149(7)
C00K 0.0519(10) 0.0832(14) 0.0418(9) -0.0002(8) 0.0156(7) -0.0073(9)
C00L 0.0477(9) 0.0561(10) 0.0772(12) 0.0007(9) 0.0374(9) -0.0045(8)
C00M 0.0659(12) 0.0733(13) 0.0527(10) -0.0201(9) 0.0235(9) -0.0129(9)
C00N 0.0644(11) 0.0576(11) 0.0531(10) 0.0051(8) 0.0083(8) -0.0016(9)
C00O 0.0869(14) 0.0628(11) 0.0548(10) 0.0061(9) 0.0356(10) 0.0000(10)
C00P 0.0855(16) 0.0828(15) 0.0668(13) 0.0128(11) -0.0079(12) -0.0024(13)
C00Q 0.127(2) 0.0937(18) 0.0533(12) 0.0093(11) 0.0378(14) -0.0049(16)
C00R 0.0854(16) 0.127(2) 0.0533(12) 0.0043(13) -0.0023(11) -0.0093(15)
C00S 0.141(3) 0.0920(18) 0.0454(11) 0.0142(11) 0.0081(14) -0.0153(17)

loop_
_atom_type_symbol
_atom_type_description
_atom_type_scat_dispersion_real
_atom_type_scat_dispersion_imag
_atom_type_scat_source
C C 0.0181 0.0091 'International Tables Vol C Tables 4.2.6.8 and 6.1.1.4'
H H 0.0000 0.0000 'International Tables Vol C Tables 4.2.6.8 and 6.1.1.4'
N N 0.0311 0.0180 'International Tables Vol C Tables 4.2.6.8 and 6.1.1.4'
O O 0.0492 0.0322 'International Tables Vol C Tables 4.2.6.8 and 6.1.1.4'
S S 0.3331 0.5567 'International Tables Vol C Tables 4.2.6.8 and 6.1.1.4'

loop_
_geom_angle_atom_site_label_1
_geom_angle_atom_site_label_2
_geom_angle_atom_site_label_3
_geom_angle
_geom_angle_site_symmetry_1
_geom_angle_site_symmetry_3
_geom_angle_publ_flag
C00C S01 C00A 91.76(7) . . ?
C009 O002 H002 109.5 . . ?
C006 N004 H004 115.9 . . ?
C00B N004 H004 115.9 . . ?
C00B N004 C006 128.21(12) . . ?
C00D C006 N004 117.10(12) . . ?
C00D C006 C00F 119.63(13) . . ?
C00F C006 N004 123.24(14) . . ?
C00C C007 C009 114.86(13) . . ?
C00G C007 C009 124.96(14) . . ?
C00G C007 C00C 120.16(14) . . ?
O003 C008 C00A 120.55(13) . . ?
O003 C008 C00E 120.83(13) . . ?
C00E C008 C00A 118.59(13) . . ?
O002 C009 C007 113.52(11) . . ?
O002 C009 C00A 113.22(11) . . ?
O002 C009 C00B 107.01(11) . . ?
C007 C009 C00A 106.89(11) . . ?
C007 C009 C00B 108.47(11) . . ?
C00B C009 C00A 107.50(11) . . ?
S01 C00A H00A 110.0 . . ?
C008 C00A S01 104.17(10) . . ?
C008 C00A C009 114.62(11) . . ?
C008 C00A H00A 110.0 . . ?
C009 C00A S01 107.73(10) . . ?
C009 C00A H00A 110.0 . . ?
N004 C00B C009 114.96(12) . . ?
O005 C00B N004 125.65(13) . . ?
O005 C00B C009 119.38(13) . . ?
C007 C00C S01 114.14(12) . . ?
C007 C00C C00I 120.63(15) . . ?
C00I C00C S01 125.22(13) . . ?
C006 C00D H00D 119.8 . . ?
C00H C00D C006 120.31(14) . . ?
C00H C00D H00D 119.8 . . ?
C00N C00E C008 122.83(15) . . ?
C00N C00E C00O 119.32(17) . . ?
C00O C00E C008 117.82(16) . . ?
C006 C00F H00F 120.4 . . ?
C00L C00F C006 119.13(15) . . ?
C00L C00F H00F 120.4 . . ?
C007 C00G H00G 119.9 . . ?
C007 C00G C00K 120.26(16) . . ?
C00K C00G H00G 119.9 . . ?
C00D C00H H00H 119.8 . . ?
C00J C00H C00D 120.36(15) . . ?
C00J C00H H00H 119.8 . . ?
C00C C00I H00I 120.7 . . ?
C00M C00I C00C 118.52(17) . . ?
C00M C00I H00I 120.7 . . ?
C00H C00J H00J 120.3 . . ?
C00H C00J C00L 119.37(15) . . ?
C00L C00J H00J 120.3 . . ?
C00G C00K C00R 120.5(2) . . ?
C00M C00K C00G 118.26(17) . . ?
C00M C00K C00R 121.2(2) . . ?
C00F C00L H00L 119.4 . . ?
C00J C00L C00F 121.16(15) . . ?
C00J C00L H00L 119.4 . . ?
C00I C00M C00K 122.17(17) . . ?
C00I C00M H00M 118.9 . . ?
C00K C00M H00M 118.9 . . ?
C00E C00N H00N 120.3 . . ?
C00E C00N C00P 119.5(2) . . ?
C00P C00N H00N 120.3 . . ?
C00E C00O H00O 119.8 . . ?
C00Q C00O C00E 120.5(2) . . ?
C00Q C00O H00O 119.8 . . ?
C00N C00P H00P 119.9 . . ?
C00S C00P C00N 120.1(2) . . ?
C00S C00P H00P 119.9 . . ?
C00O C00Q H00Q 120.0 . . ?
C00S C00Q C00O 120.0(2) . . ?
C00S C00Q H00Q 120.0 . . ?
C00K C00R H00B 109.5 . . ?
C00K C00R H00C 109.5 . . ?
C00K C00R H00E 109.5 . . ?
H00B C00R H00C 109.5 . . ?
H00B C00R H00E 109.5 . . ?
H00C C00R H00E 109.5 . . ?
C00P C00S H00S 119.7 . . ?
C00Q C00S C00P 120.5(2) . . ?
C00Q C00S H00S 119.7 . . ?

loop_
_geom_bond_atom_site_label_1
_geom_bond_atom_site_label_2
_geom_bond_distance
_geom_bond_site_symmetry_2
_geom_bond_publ_flag
S01 C00A 1.8360(15) . ?
S01 C00C 1.7604(16) . ?
O002 H002 0.8200 . ?
O002 C009 1.4148(16) . ?
O003 C008 1.2218(18) . ?
N004 H004 0.8600 . ?
N004 C006 1.4151(18) . ?
N004 C00B 1.3378(19) . ?
O005 C00B 1.2220(18) . ?
C006 C00D 1.383(2) . ?
C006 C00F 1.390(2) . ?
C007 C009 1.513(2) . ?
C007 C00C 1.382(2) . ?
C007 C00G 1.381(2) . ?
C008 C00A 1.5207(19) . ?
C008 C00E 1.490(2) . ?
C009 C00A 1.560(2) . ?
C009 C00B 1.5467(18) . ?
C00A H00A 0.9800 . ?
C00C C00I 1.389(2) . ?
C00D H00D 0.9300 . ?
C00D C00H 1.381(2) . ?
C00E C00N 1.390(3) . ?
C00E C00O 1.395(2) . ?
C00F H00F 0.9300 . ?
C00F C00L 1.384(2) . ?
C00G H00G 0.9300 . ?
C00G C00K 1.398(3) . ?
C00H H00H 0.9300 . ?
C00H C00J 1.374(2) . ?
C00I H00I 0.9300 . ?
C00I C00M 1.377(3) . ?
C00J H00J 0.9300 . ?
C00J C00L 1.377(3) . ?
C00K C00M 1.387(3) . ?
C00K C00R 1.505(3) . ?
C00L H00L 0.9300 . ?
C00M H00M 0.9300 . ?
C00N H00N 0.9300 . ?
C00N C00P 1.390(3) . ?
C00O H00O 0.9300 . ?
C00O C00Q 1.374(3) . ?
C00P H00P 0.9300 . ?
C00P C00S 1.379(4) . ?
C00Q H00Q 0.9300 . ?
C00Q C00S 1.370(4) . ?
C00R H00B 0.9600 . ?
C00R H00C 0.9600 . ?
C00R H00E 0.9600 . ?
C00S H00S 0.9300 . ?
